data_7214136
loop_
_publ_author_name
'Bronner, Catherine'
'Wenger, Oliver S.'

_publ_section_title
;
 Long-range proton-coupled electron transfer in
 phenol-Ru(2,2'-bipyrazine)3(2+) dyads.
;
_journal_issue 8
_journal_name_full 'Physical chemistry chemical physics : PCCP'
_journal_page_first 3617
_journal_page_last 3622
_journal_paper_doi 10.1039/c3cp55071k
_journal_volume 16
_journal_year 2014
_chemical_formula_moiety 'C22 H18 N4 O'
_chemical_formula_sum 'C22 H18 N4 O'
_chemical_formula_weight 354.40
_chemical_name_systematic
;
 ?
;
_space_group_IT_number 4
_symmetry_cell_setting monoclinic
_symmetry_space_group_name_Hall 'P 2yb'
_symmetry_space_group_name_H-M 'P 1 21 1'
_atom_sites_solution_hydrogens geom
_atom_sites_solution_primary direct
_atom_sites_solution_secondary difmap
_audit_creation_method SHELXL-97
_cell_angle_alpha 90.00
_cell_angle_beta 94.9310(10)
_cell_angle_gamma 90.00
_cell_formula_units_Z 2
_cell_length_a 6.03460(10)
_cell_length_b 19.3933(4)
_cell_length_c 7.4728(2)
_cell_measurement_reflns_used 9918
_cell_measurement_temperature 120(2)
_cell_measurement_theta_max 30.00
_cell_measurement_theta_min 2.74
_cell_volume 871.31(3)
_computing_cell_refinement 'Bruker SAINT'
_computing_data_collection 'Bruker APEX2'
_computing_data_reduction 'Bruker SAINT'
_computing_molecular_graphics 'Bruker SHELXTL'
_computing_publication_material 'Bruker SHELXTL'
_computing_structure_refinement 'SHELXL-97 (Sheldrick, 2008)'
_computing_structure_solution 'SHELXS-97 (Sheldrick, 2008)'
_diffrn_ambient_temperature 120(2)
_diffrn_measured_fraction_theta_full 0.998
_diffrn_measured_fraction_theta_max 0.998
_diffrn_measurement_device_type 'Bruker APEX-II CCD'
_diffrn_measurement_method '\f and \w scans'
_diffrn_radiation_monochromator graphite
_diffrn_radiation_source 'sealed tube'
_diffrn_radiation_type MoK\a
_diffrn_radiation_wavelength 0.71073
_diffrn_reflns_av_R_equivalents 0.0315
_diffrn_reflns_av_sigmaI/netI 0.0201
_diffrn_reflns_limit_h_max 8
_diffrn_reflns_limit_h_min -8
_diffrn_reflns_limit_k_max 27
_diffrn_reflns_limit_k_min -26
_diffrn_reflns_limit_l_max 10
_diffrn_reflns_limit_l_min -10
_diffrn_reflns_number 38039
_diffrn_reflns_theta_full 30.10
_diffrn_reflns_theta_max 30.10
_diffrn_reflns_theta_min 2.10
_exptl_absorpt_coefficient_mu 0.086
_exptl_absorpt_correction_T_max 0.7460
_exptl_absorpt_correction_T_min 0.6841
_exptl_absorpt_correction_type multi-scan
_exptl_absorpt_process_details sadabs
_exptl_crystal_colour colourless
_exptl_crystal_density_diffrn 1.351
_exptl_crystal_density_meas ?
_exptl_crystal_density_method 'not measured'
_exptl_crystal_description block
_exptl_crystal_F_000 372
_exptl_crystal_size_max 0.10
_exptl_crystal_size_mid 0.08
_exptl_crystal_size_min 0.07
_refine_diff_density_max 0.349
_refine_diff_density_min -0.201
_refine_diff_density_rms 0.048
_refine_ls_extinction_method none
_refine_ls_goodness_of_fit_ref 1.053
_refine_ls_hydrogen_treatment riding
_refine_ls_matrix_type full
_refine_ls_number_parameters 247
_refine_ls_number_reflns 5107
_refine_ls_number_restraints 1
_refine_ls_restrained_S_all 1.052
_refine_ls_R_factor_all 0.0384
_refine_ls_R_factor_gt 0.0361
_refine_ls_shift/su_max 0.000
_refine_ls_shift/su_mean 0.000
_refine_ls_structure_factor_coef Fsqd
_refine_ls_weighting_details 'calc w=1/[\s^2^(Fo^2^)+(0.0633P)^2^+0.1874P] where P=(Fo^2^+2Fc^2^)/3'
_refine_ls_weighting_scheme calc
_refine_ls_wR_factor_gt 0.1011
_refine_ls_wR_factor_ref 0.1031
_reflns_number_gt 4877
_reflns_number_total 5107
_reflns_threshold_expression >2sigma(I)
_cod_data_source_file c3cp55071k.txt
_cod_data_source_block BpzXyPhOH
_cod_depositor_comments
;
The following automatic conversions were performed:

'_symmetry_cell_setting' value 'Monoclinic' changed to 'monoclinic'
according to
/usr/data/users/saulius/automatic-downloads/current/RSC/lib/dictionaries/cif_core.dic
dictionary named 'cif_core.dic' version 2.4.2 from 2011-04-26.

Automatic conversion script
Id: cif_fix_values 2281 2013-09-26 08:29:07Z andrius 

The following automatic conversions were performed:

'_exptl_crystal_density_meas' value 'not measured' was changed to '?'
- the value is perceived as not measured.

Automatic conversion script
Id: cif_fix_values 3008 2015-01-20 13:52:24Z robertas 
;
_cod_original_sg_symbol_H-M 'P2(1)   '
_cod_database_code 7214136

loop_
_symmetry_equiv_pos_as_xyz
'x, y, z'
'-x, y+1/2, -z'

loop_
_atom_site_label
_atom_site_type_symbol
_atom_site_fract_x
_atom_site_fract_y
_atom_site_fract_z
_atom_site_U_iso_or_equiv
_atom_site_adp_type
_atom_site_occupancy
_atom_site_symmetry_multiplicity
_atom_site_calc_flag
_atom_site_refinement_flags
C1 C 1.2363(2) 0.63331(7) 1.06177(18) 0.0187(2) Uani 1 1 d .
H1 H 1.3767 0.6340 1.1236 0.022 Uiso 1 1 calc R
C2 C 1.0578(2) 0.66037(7) 1.14493(18) 0.0176(2) Uani 1 1 d .
H2 H 1.0817 0.6790 1.2596 0.021 Uiso 1 1 calc R
C3 C 0.8267(2) 0.63140(7) 0.89840(18) 0.0179(2) Uani 1 1 d .
H3 H 0.6853 0.6291 0.8385 0.022 Uiso 1 1 calc R
C4 C 1.0078(2) 0.60485(7) 0.81511(17) 0.0146(2) Uani 1 1 d .
C5 C 0.9774(2) 0.57178(7) 0.63673(17) 0.0146(2) Uani 1 1 d .
C6 C 0.7447(2) 0.52021(7) 0.42010(18) 0.0179(2) Uani 1 1 d .
H6 H 0.6021 0.5088 0.3722 0.022 Uiso 1 1 calc R
C7 C 0.9274(2) 0.49878(7) 0.32825(17) 0.0148(2) Uani 1 1 d .
C8 C 1.1582(2) 0.55458(7) 0.54021(17) 0.0153(2) Uani 1 1 d .
H8 H 1.2997 0.5689 0.5837 0.018 Uiso 1 1 calc R
C9 C 0.8909(2) 0.45383(6) 0.16833(17) 0.0149(2) Uani 1 1 d .
C10 C 1.0314(2) 0.39806(7) 0.13501(17) 0.0160(2) Uani 1 1 d .
C11 C 0.9683(2) 0.35575(7) -0.01207(18) 0.0164(2) Uani 1 1 d .
H11 H 1.0597 0.3188 -0.0359 0.020 Uiso 1 1 calc R
C12 C 0.7747(2) 0.36629(6) -0.12479(17) 0.0150(2) Uani 1 1 d .
C13 C 0.6373(2) 0.42255(7) -0.09370(17) 0.0153(2) Uani 1 1 d .
C14 C 0.6988(2) 0.46532(7) 0.05167(17) 0.0161(2) Uani 1 1 d .
H14 H 0.6093 0.5030 0.0726 0.019 Uiso 1 1 calc R
C15 C 1.2411(2) 0.37990(8) 0.25033(19) 0.0204(3) Uani 1 1 d .
H15A H 1.2852 0.3337 0.2238 0.031 Uiso 1 1 calc R
H15B H 1.2139 0.3831 0.3748 0.031 Uiso 1 1 calc R
H15C H 1.3575 0.4114 0.2257 0.031 Uiso 1 1 calc R
C16 C 0.4282(2) 0.43632(7) -0.21210(18) 0.0193(3) Uani 1 1 d .
H16A H 0.3240 0.3996 -0.1992 0.029 Uiso 1 1 calc R
H16B H 0.4625 0.4390 -0.3350 0.029 Uiso 1 1 calc R
H16C H 0.3643 0.4792 -0.1779 0.029 Uiso 1 1 calc R
C17 C 0.7193(2) 0.31853(7) -0.27855(17) 0.0155(2) Uani 1 1 d .
C18 C 0.5431(2) 0.27156(7) -0.27660(17) 0.0167(2) Uani 1 1 d .
C19 C 0.4912(2) 0.22738(7) -0.42179(19) 0.0194(2) Uani 1 1 d .
H19 H 0.3724 0.1969 -0.4204 0.023 Uiso 1 1 calc R
C20 C 0.6181(3) 0.22929(8) -0.56845(19) 0.0228(3) Uani 1 1 d .
H20 H 0.5841 0.1997 -0.6649 0.027 Uiso 1 1 calc R
C21 C 0.7950(3) 0.27481(8) -0.5723(2) 0.0258(3) Uani 1 1 d .
H21 H 0.8802 0.2757 -0.6703 0.031 Uiso 1 1 calc R
C22 C 0.8434(3) 0.31917(8) -0.42718(19) 0.0225(3) Uani 1 1 d .
H22 H 0.9614 0.3499 -0.4298 0.027 Uiso 1 1 calc R
N1 N 1.21426(18) 0.60650(6) 0.89761(15) 0.0170(2) Uani 1 1 d .
N2 N 0.85185(19) 0.65988(6) 1.06178(16) 0.0184(2) Uani 1 1 d .
N3 N 0.76791(18) 0.55607(6) 0.57250(15) 0.0182(2) Uani 1 1 d .
N4 N 1.13458(17) 0.51825(6) 0.38753(15) 0.0154(2) Uani 1 1 d .
O1 O 0.43217(17) 0.26953(6) -0.12551(15) 0.0231(2) Uani 1 1 d .
H1A H 0.3595 0.2338 -0.1245 0.035 Uiso 1 1 calc R

loop_
_atom_site_aniso_label
_atom_site_aniso_U_11
_atom_site_aniso_U_22
_atom_site_aniso_U_33
_atom_site_aniso_U_23
_atom_site_aniso_U_13
_atom_site_aniso_U_12
C1 0.0144(5) 0.0215(6) 0.0198(6) -0.0035(5) -0.0006(4) 0.0004(5)
C2 0.0180(6) 0.0185(6) 0.0163(6) -0.0022(5) 0.0008(4) -0.0003(5)
C3 0.0135(5) 0.0217(6) 0.0185(5) -0.0014(5) 0.0004(4) 0.0031(5)
C4 0.0143(5) 0.0146(5) 0.0151(5) 0.0000(4) 0.0019(4) 0.0009(4)
C5 0.0142(5) 0.0141(5) 0.0155(5) -0.0010(4) 0.0002(4) 0.0007(4)
C6 0.0129(5) 0.0216(6) 0.0191(6) -0.0040(5) 0.0004(4) -0.0008(5)
C7 0.0148(5) 0.0150(5) 0.0145(5) 0.0005(4) 0.0008(4) -0.0008(4)
C8 0.0133(5) 0.0165(6) 0.0160(5) -0.0009(4) 0.0007(4) -0.0004(4)
C9 0.0151(5) 0.0152(6) 0.0146(5) -0.0008(4) 0.0021(4) -0.0018(4)
C10 0.0136(5) 0.0171(6) 0.0176(6) 0.0000(5) 0.0025(4) -0.0011(4)
C11 0.0147(5) 0.0154(5) 0.0195(5) -0.0018(4) 0.0031(4) 0.0003(4)
C12 0.0164(5) 0.0144(6) 0.0146(5) -0.0006(4) 0.0030(4) -0.0033(4)
C13 0.0160(5) 0.0151(6) 0.0147(5) 0.0002(4) 0.0005(4) -0.0021(4)
C14 0.0172(5) 0.0153(6) 0.0160(5) -0.0010(4) 0.0020(4) 0.0003(4)
C15 0.0145(5) 0.0230(6) 0.0230(6) -0.0034(5) -0.0015(4) 0.0019(5)
C16 0.0198(6) 0.0186(6) 0.0189(6) -0.0005(5) -0.0028(5) 0.0010(5)
C17 0.0170(5) 0.0152(5) 0.0144(5) -0.0016(4) 0.0011(4) -0.0009(4)
C18 0.0164(5) 0.0156(6) 0.0183(6) 0.0004(5) 0.0021(4) 0.0003(5)
C19 0.0174(5) 0.0177(6) 0.0226(6) -0.0020(5) -0.0016(5) -0.0022(5)
C20 0.0305(7) 0.0204(6) 0.0169(6) -0.0040(5) -0.0016(5) -0.0007(5)
C21 0.0358(8) 0.0248(7) 0.0180(6) -0.0034(5) 0.0088(6) -0.0053(6)
C22 0.0268(7) 0.0217(6) 0.0200(6) -0.0022(5) 0.0073(5) -0.0062(5)
N1 0.0139(5) 0.0180(5) 0.0189(5) -0.0028(4) 0.0002(4) 0.0002(4)
N2 0.0170(5) 0.0190(5) 0.0193(5) -0.0013(4) 0.0029(4) 0.0027(4)
N3 0.0132(5) 0.0227(6) 0.0184(5) -0.0036(4) 0.0003(4) 0.0005(4)
N4 0.0139(5) 0.0157(5) 0.0166(5) -0.0009(4) 0.0016(4) -0.0014(4)
O1 0.0227(5) 0.0202(5) 0.0279(5) -0.0036(4) 0.0109(4) -0.0057(4)

loop_
_atom_type_symbol
_atom_type_description
_atom_type_scat_dispersion_real
_atom_type_scat_dispersion_imag
_atom_type_scat_source
C C 0.0033 0.0016 'International Tables Vol C Tables 4.2.6.8 and 6.1.1.4'
H H 0.0000 0.0000 'International Tables Vol C Tables 4.2.6.8 and 6.1.1.4'
N N 0.0061 0.0033 'International Tables Vol C Tables 4.2.6.8 and 6.1.1.4'
O O 0.0106 0.0060 'International Tables Vol C Tables 4.2.6.8 and 6.1.1.4'

loop_
_geom_angle_atom_site_label_1
_geom_angle_atom_site_label_2
_geom_angle_atom_site_label_3
_geom_angle
N1 C1 C2 122.69(12)
N1 C1 H1 118.7
C2 C1 H1 118.7
N2 C2 C1 120.83(12)
N2 C2 H2 119.6
C1 C2 H2 119.6
N2 C3 C4 121.71(12)
N2 C3 H3 119.1
C4 C3 H3 119.1
N1 C4 C3 121.06(11)
N1 C4 C5 117.61(10)
C3 C4 C5 121.30(11)
N3 C5 C8 120.77(11)
N3 C5 C4 117.37(11)
C8 C5 C4 121.81(11)
N3 C6 C7 122.78(11)
N3 C6 H6 118.6
C7 C6 H6 118.6
N4 C7 C6 120.03(11)
N4 C7 C9 120.07(11)
C6 C7 C9 119.89(11)
N4 C8 C5 122.32(11)
N4 C8 H8 118.8
C5 C8 H8 118.8
C14 C9 C10 119.22(11)
C14 C9 C7 117.67(11)
C10 C9 C7 122.99(11)
C11 C10 C9 117.51(11)
C11 C10 C15 118.04(12)
C9 C10 C15 124.43(12)
C12 C11 C10 123.09(12)
C12 C11 H11 118.5
C10 C11 H11 118.5
C11 C12 C13 119.37(11)
C11 C12 C17 119.66(11)
C13 C12 C17 120.95(11)
C14 C13 C12 118.12(11)
C14 C13 C16 120.55(12)
C12 C13 C16 121.32(11)
C13 C14 C9 122.65(12)
C13 C14 H14 118.7
C9 C14 H14 118.7
C10 C15 H15A 109.5
C10 C15 H15B 109.5
H15A C15 H15B 109.5
C10 C15 H15C 109.5
H15A C15 H15C 109.5
H15B C15 H15C 109.5
C13 C16 H16A 109.5
C13 C16 H16B 109.5
H16A C16 H16B 109.5
C13 C16 H16C 109.5
H16A C16 H16C 109.5
H16B C16 H16C 109.5
C22 C17 C18 118.36(12)
C22 C17 C12 120.58(11)
C18 C17 C12 121.06(11)
O1 C18 C19 122.21(12)
O1 C18 C17 117.06(11)
C19 C18 C17 120.69(11)
C20 C19 C18 119.61(12)
C20 C19 H19 120.2
C18 C19 H19 120.2
C21 C20 C19 120.68(13)
C21 C20 H20 119.7
C19 C20 H20 119.7
C20 C21 C22 119.08(13)
C20 C21 H21 120.5
C22 C21 H21 120.5
C17 C22 C21 121.57(13)
C17 C22 H22 119.2
C21 C22 H22 119.2
C1 N1 C4 116.66(11)
C3 N2 C2 117.01(11)
C6 N3 C5 116.68(11)
C8 N4 C7 117.17(11)
C18 O1 H1A 109.5

loop_
_geom_bond_atom_site_label_1
_geom_bond_atom_site_label_2
_geom_bond_distance
C1 N1 1.3285(17)
C1 C2 1.3914(18)
C1 H1 0.9300
C2 N2 1.3411(17)
C2 H2 0.9300
C3 N2 1.3367(17)
C3 C4 1.4013(16)
C3 H3 0.9300
C4 N1 1.3424(16)
C4 C5 1.4764(17)
C5 N3 1.3478(16)
C5 C8 1.3991(17)
C6 N3 1.3315(17)
C6 C7 1.4100(17)
C6 H6 0.9300
C7 N4 1.3444(16)
C7 C9 1.4802(17)
C8 N4 1.3380(16)
C8 H8 0.9300
C9 C14 1.4070(17)
C9 C10 1.4097(18)
C10 C11 1.3980(18)
C10 C15 1.5101(17)
C11 C12 1.3953(18)
C11 H11 0.9300
C12 C13 1.4020(18)
C12 C17 1.4913(17)
C13 C14 1.3916(17)
C13 C16 1.5016(18)
C14 H14 0.9300
C15 H15A 0.9600
C15 H15B 0.9600
C15 H15C 0.9600
C16 H16A 0.9600
C16 H16B 0.9600
C16 H16C 0.9600
C17 C22 1.3922(18)
C17 C18 1.4012(17)
C18 O1 1.3616(15)
C18 C19 1.3967(18)
C19 C20 1.390(2)
C19 H19 0.9300
C20 C21 1.388(2)
C20 H20 0.9300
C21 C22 1.395(2)
C21 H21 0.9300
C22 H22 0.9300
O1 H1A 0.8200
